data_7712085
loop_
_publ_author_name
'Soba, Mariano'
'Scalese, Gonzalo'
'Casuriaga, Federico'
'P&#xe9;rez, Nicol&#xe1;s'
'Veiga, Nicol&#xe1;s'
'Echeverr&#xed;a, Gustavo A'
'Piro, Oscar E.'
'Faccio, Ricardo'
'P&#xe9;rez-D&#xed;az, Leticia'
'Gasser, Gilles'
'Machado, Ignacio'
'Gambino, Dinorah'

_publ_section_title
;
 Multifunctional organometallic compounds for the treatment of Chagas
 disease: Re(I) tricarbonyl compounds with two different bioactive
 ligands.
;
_journal_issue 6
_journal_name_full 'Dalton transactions (Cambridge, England : 2003)'
_journal_page_first 1623
_journal_page_last 1641
_journal_paper_doi 10.1039/d2dt03869b
_journal_volume 52
_journal_year 2023
_chemical_formula_sum 'C37 H25 Cl F6 N4 O3 P Re'
_chemical_formula_weight 940.23
_chemical_name_systematic
'{1-[(2-chlorophenyl)-diphenyl-methyl]imidazole}1,10-phenanthroline fac-tricarbonyl rhenium(I) hexafluorophosphate'
_space_group_crystal_system triclinic
_space_group_IT_number 2
_space_group_name_Hall '-P 1'
_space_group_name_H-M_alt 'P -1'
_atom_sites_solution_hydrogens geom
_atom_sites_solution_primary dual
_atom_sites_solution_secondary difmap
_audit_creation_method SHELXL-2014/7
_audit_update_record
;
2022-12-23 deposited with the CCDC.	2023-01-10 downloaded from the CCDC.
;
_cell_angle_alpha 110.797(2)
_cell_angle_beta 99.919(2)
_cell_angle_gamma 103.574(2)
_cell_formula_units_Z 2
_cell_length_a 11.3683(3)
_cell_length_b 12.1500(3)
_cell_length_c 14.2904(4)
_cell_measurement_reflns_used 6326
_cell_measurement_temperature 297(2)
_cell_measurement_theta_max 27.3670
_cell_measurement_theta_min 4.0440
_cell_volume 1721.30(9)
_computing_cell_refinement 'CrysAlisPro 1.171.38.41 (Rigaku OD, 2015)'
_computing_data_collection 'CrysAlisPro 1.171.38.41 (Rigaku OD, 2015)'
_computing_data_reduction 'CrysAlisPro 1.171.38.41 (Rigaku OD, 2015)'
_computing_molecular_graphics 'ORTEP for Windows (Farrugia, 2012)'
_computing_publication_material 'SHELXL-2014/7 (Sheldrick, 2014)'
_computing_structure_refinement 'SHELXL-2014/7 (Sheldrick, 2014)'
_computing_structure_solution 'SHELXT (Sheldrick, 2015)'
_diffrn_ambient_temperature 297(2)
_diffrn_detector 'CCD plate'
_diffrn_detector_area_resol_mean 16.0604
_diffrn_detector_type Eos
_diffrn_measured_fraction_theta_full 0.997
_diffrn_measured_fraction_theta_max 0.814
_diffrn_measurement_device 'four-circle diffractometer'
_diffrn_measurement_device_type 'Xcalibur, Eos, Gemini'
_diffrn_radiation_monochromator graphite
_diffrn_radiation_probe x-ray
_diffrn_radiation_type 'Mo K\a'
_diffrn_radiation_wavelength 0.71073
_diffrn_reflns_av_R_equivalents 0.0316
_diffrn_reflns_av_unetI/netI 0.0445
_diffrn_reflns_Laue_measured_fraction_full 0.997
_diffrn_reflns_Laue_measured_fraction_max 0.814
_diffrn_reflns_limit_h_max 15
_diffrn_reflns_limit_h_min -15
_diffrn_reflns_limit_k_max 15
_diffrn_reflns_limit_k_min -16
_diffrn_reflns_limit_l_max 17
_diffrn_reflns_limit_l_min -17
_diffrn_reflns_number 16130
_diffrn_reflns_point_group_measured_fraction_full 0.997
_diffrn_reflns_point_group_measured_fraction_max 0.814
_diffrn_reflns_theta_full 25.242
_diffrn_reflns_theta_max 29.023
_diffrn_reflns_theta_min 3.363
_diffrn_source 'fine-focus sealed X-ray tube'
_diffrn_source_type 'Enhance (Mo) X-ray Source'
_exptl_absorpt_coefficient_mu 3.731
_exptl_absorpt_correction_T_max 1.00000
_exptl_absorpt_correction_T_min 0.71951
_exptl_absorpt_correction_type multi-scan
_exptl_absorpt_process_details
;
CrysAlisPro 1.171.38.41 (Rigaku Oxford Diffraction, 2015)
Empirical absorption correction using spherical harmonics,
 implemented in SCALE3 ABSPACK scaling algorithm.
;
_exptl_crystal_colour yellow
_exptl_crystal_density_diffrn 1.814
_exptl_crystal_description fragment
_exptl_crystal_F_000 920
_exptl_crystal_recrystallization_method 'Re-crystallisation from solvent: Methanol'
_exptl_crystal_size_max 0.440
_exptl_crystal_size_mid 0.407
_exptl_crystal_size_min 0.200
_refine_diff_density_max 1.015
_refine_diff_density_min -0.912
_refine_diff_density_rms 0.086
_refine_ls_extinction_method none
_refine_ls_goodness_of_fit_ref 1.046
_refine_ls_hydrogen_treatment constr
_refine_ls_matrix_type full
_refine_ls_number_parameters 431
_refine_ls_number_reflns 7486
_refine_ls_number_restraints 7
_refine_ls_restrained_S_all 1.046
_refine_ls_R_factor_all 0.0375
_refine_ls_R_factor_gt 0.0292
_refine_ls_shift/su_max 0.006
_refine_ls_shift/su_mean 0.000
_refine_ls_structure_factor_coef Fsqd
_refine_ls_weighting_details 'w=1/[\s^2^(Fo^2^)+(0.0237P)^2^+0.3394P] where P=(Fo^2^+2Fc^2^)/3'
_refine_ls_weighting_scheme calc
_refine_ls_wR_factor_gt 0.0599
_refine_ls_wR_factor_ref 0.0632
_reflns_Friedel_coverage 0.000
_reflns_number_gt 6540
_reflns_number_total 7486
_reflns_threshold_expression 'I > 2\s(I)'
_cod_data_source_file d2dt03869b2.cif
_cod_data_source_block shelx_CCDC1
_cod_depositor_comments 'Adding full bibliography for 7712084--7712085.cif.'
_cod_original_cell_volume 1721.30(8)
_cod_database_code 7712085
_shelx_shelxl_version_number 2014/7
_shelx_space_group_comment
;
The symmetry employed for this shelxl refinement is uniquely defined
by the following loop, which should always be used as a source of
symmetry information in preference to the above space-group names.
They are only intended as comments.
;
_shelx_estimated_absorpt_t_min 0.291
_shelx_estimated_absorpt_t_max 0.522
_oxdiff_exptl_absorpt_empirical_full_min 0.771
_oxdiff_exptl_absorpt_empirical_full_max 1.294
_oxdiff_exptl_absorpt_empirical_details
;
Empirical correction (ABSPACK) includes:
- Absorption correction using spherical harmonics
- Frame scaling
;

loop_
_space_group_symop_operation_xyz
'x, y, z'
'-x, -y, -z'

loop_
_atom_site_label
_atom_site_type_symbol
_atom_site_fract_x
_atom_site_fract_y
_atom_site_fract_z
_atom_site_U_iso_or_equiv
_atom_site_adp_type
_atom_site_occupancy
_atom_site_site_symmetry_order
_atom_site_calc_flag
_atom_site_refinement_flags_posn
_atom_site_refinement_flags_adp
_atom_site_refinement_flags_occupancy
_atom_site_disorder_assembly
_atom_site_disorder_group
C1 C 0.5003(4) 0.2953(3) 0.6978(3) 0.0502(9) Uani 1 1 d . . . . .
C1A C 0.1671(3) 0.5088(3) 0.6806(3) 0.0478(9) Uani 1 1 d . . . . .
H1A H 0.1233 0.4560 0.7057 0.057 Uiso 1 1 calc R U . . .
C1B C 0.1307(3) 0.5979(3) 0.6616(3) 0.0431(9) Uani 1 1 d . . . . .
H1B H 0.0590 0.6187 0.6722 0.052 Uiso 1 1 calc R U . . .
C1C C 0.3072(3) 0.5956(3) 0.6228(2) 0.0310(7) Uani 1 1 d . . . . .
H1C H 0.3787 0.6155 0.6009 0.037 Uiso 1 1 calc R U . . .
C1D C 0.2256(3) 0.7595(3) 0.5923(2) 0.0291(7) Uani 1 1 d D . . . .
C1E C 0.1814(3) 0.7104(3) 0.4718(2) 0.0310(8) Uani 0.894(3) 1 d D . P A 1
C1F C 0.1458(4) 0.7892(4) 0.4293(3) 0.0421(9) Uani 0.894(3) 1 d . . P A 1
H1F H 0.1455 0.8668 0.4732 0.050 Uiso 0.894(3) 1 calc R U P A 1
C1G C 0.1109(4) 0.7522(4) 0.3221(3) 0.0494(11) Uani 0.894(3) 1 d . . P A 1
H1G H 0.0883 0.8054 0.2944 0.059 Uiso 0.894(3) 1 calc R U P A 1
C1H C 0.1097(4) 0.6358(5) 0.2559(3) 0.0508(11) Uani 0.894(3) 1 d . . P A 1
H1H H 0.0873 0.6112 0.1841 0.061 Uiso 0.894(3) 1 calc R U P A 1
C1I C 0.1417(4) 0.5578(4) 0.2973(3) 0.0446(10) Uani 0.894(3) 1 d . . P A 1
H1I H 0.1383 0.4788 0.2533 0.054 Uiso 0.894(3) 1 calc R U P A 1
C1J C 0.1789(3) 0.5955(3) 0.4043(3) 0.0361(9) Uani 0.894(3) 1 d . . P A 1
H1J H 0.2028 0.5422 0.4311 0.043 Uiso 0.894(3) 1 calc R U P A 1
C1K C 0.1356(3) 0.8266(3) 0.6375(2) 0.0332(7) Uani 1 1 d . . . . .
C1L C 0.1772(3) 0.9468(3) 0.7131(3) 0.0444(9) Uani 1 1 d . . . . .
H1L H 0.2627 0.9917 0.7372 0.053 Uiso 1 1 calc R U . . .
C1M C 0.0919(4) 1.0013(4) 0.7534(3) 0.0612(11) Uani 1 1 d . . . . .
H1M H 0.1212 1.0817 0.8055 0.073 Uiso 1 1 calc R U . . .
C1N C -0.0338(4) 0.9382(5) 0.7173(4) 0.0647(12) Uani 1 1 d . . . . .
H1N H -0.0898 0.9749 0.7458 0.078 Uiso 1 1 calc R U . . .
C1O C -0.0781(4) 0.8208(5) 0.6389(3) 0.0591(11) Uani 1 1 d . . . . .
H1O H -0.1644 0.7787 0.6131 0.071 Uiso 1 1 calc R U . . .
C1P C 0.0052(3) 0.7649(4) 0.5982(3) 0.0466(9) Uani 1 1 d . . . . .
H1P H -0.0254 0.6857 0.5442 0.056 Uiso 1 1 calc R U . . .
C1Q C 0.3654(3) 0.8414(3) 0.6355(3) 0.0332(7) Uani 1 1 d . . . . .
C1R C 0.4303(3) 0.8749(3) 0.5708(3) 0.0420(8) Uani 1 1 d . . . . .
H1R H 0.3879 0.8479 0.5009 0.050 Uiso 1 1 calc R U . . .
C1S C 0.5568(3) 0.9476(3) 0.6070(4) 0.0542(10) Uani 1 1 d . . . . .
H1S H 0.5980 0.9677 0.5615 0.065 Uiso 1 1 calc R U . . .
C1T C 0.6203(4) 0.9895(4) 0.7101(4) 0.0607(12) Uani 1 1 d . . . . .
H1T H 0.7045 1.0389 0.7349 0.073 Uiso 1 1 calc R U . . .
C1U C 0.5594(3) 0.9585(3) 0.7771(3) 0.0521(10) Uani 1 1 d . . . . .
H1U H 0.6027 0.9872 0.8470 0.063 Uiso 1 1 calc R U . . .
C1V C 0.4339(3) 0.8848(3) 0.7407(3) 0.0409(8) Uani 1 1 d D . . . .
H1V H 0.3942 0.8636 0.7865 0.049 Uiso 0.106(3) 1 calc R U P A 2
C2 C 0.4239(3) 0.3643(3) 0.5465(3) 0.0425(8) Uani 1 1 d . . . . .
C2A C 0.6371(3) 0.6221(4) 0.7461(3) 0.0465(9) Uani 1 1 d . . . . .
H2A H 0.6471 0.5814 0.6807 0.056 Uiso 1 1 calc R U . . .
C2B C 0.7228(3) 0.7371(4) 0.8119(4) 0.0616(12) Uani 1 1 d . . . . .
H2B H 0.7907 0.7708 0.7914 0.074 Uiso 1 1 calc R U . . .
C2C C 0.7092(4) 0.8008(4) 0.9051(4) 0.0623(12) Uani 1 1 d . . . . .
H2C H 0.7658 0.8795 0.9485 0.075 Uiso 1 1 calc R U . . .
C2D C 0.6094(3) 0.7480(3) 0.9366(3) 0.0487(10) Uani 1 1 d . . . . .
C2E C 0.5838(5) 0.8080(4) 1.0335(3) 0.0673(13) Uani 1 1 d . . . . .
H2E H 0.6348 0.8884 1.0786 0.081 Uiso 1 1 calc R U . . .
C2F C 0.4879(5) 0.7505(4) 1.0605(3) 0.0677(13) Uani 1 1 d . . . . .
H2F H 0.4728 0.7928 1.1232 0.081 Uiso 1 1 calc R U . . .
C2G C 0.4094(4) 0.6272(4) 0.9959(3) 0.0511(10) Uani 1 1 d . . . . .
C2H C 0.3115(5) 0.5603(5) 1.0201(4) 0.0676(13) Uani 1 1 d . . . . .
H2H H 0.2934 0.5976 1.0826 0.081 Uiso 1 1 calc R U . . .
C2I C 0.2423(4) 0.4423(5) 0.9548(4) 0.0686(13) Uani 1 1 d . . . . .
H2I H 0.1788 0.3976 0.9730 0.082 Uiso 1 1 calc R U . . .
C2J C 0.2669(4) 0.3875(4) 0.8592(3) 0.0547(10) Uani 1 1 d . . . . .
H2J H 0.2185 0.3062 0.8142 0.066 Uiso 1 1 calc R U . . .
C2K C 0.4290(3) 0.5666(3) 0.8992(3) 0.0364(8) Uani 1 1 d . . . . .
C2L C 0.5277(3) 0.6284(3) 0.8679(3) 0.0358(8) Uani 1 1 d . . . . .
C3 C 0.2531(4) 0.2377(4) 0.6114(3) 0.0580(11) Uani 1 1 d . . . . .
N1A N 0.2795(2) 0.5078(2) 0.6571(2) 0.0334(6) Uani 1 1 d . . . . .
N1B N 0.2192(2) 0.6525(2) 0.62344(19) 0.0295(6) Uani 1 1 d . . . . .
N2A N 0.5401(2) 0.5667(2) 0.7727(2) 0.0352(6) Uani 1 1 d . . . . .
N2B N 0.3579(2) 0.4486(2) 0.8305(2) 0.0361(6) Uani 1 1 d . . . . .
O1 O 0.5652(3) 0.2378(3) 0.7057(2) 0.0775(10) Uani 1 1 d . . . . .
O2 O 0.4422(3) 0.3516(3) 0.4669(2) 0.0607(7) Uani 1 1 d . . . . .
O3 O 0.1728(4) 0.1446(3) 0.5760(3) 0.1014(13) Uani 1 1 d . . . . .
Cl Cl 0.36865(10) 0.84979(10) 0.83157(8) 0.0522(4) Uani 0.894(3) 1 d D . P A 1
Re Re 0.39242(2) 0.39035(2) 0.67775(2) 0.03546(5) Uani 1 1 d . . . . .
Cl1 Cl 0.1656(9) 0.9208(8) 0.4728(8) 0.066(3) Uani 0.106(3) 1 d D . P A 2
C4 C 0.1843(14) 0.7021(9) 0.4713(3) 0.060 Uiso 0.106(3) 1 d DG U P A 2
C5 C 0.1561(11) 0.7666(9) 0.4120(4) 0.060 Uiso 0.106(3) 1 d DG U P A 2
C6 C 0.120(3) 0.7072(13) 0.3037(4) 0.060 Uiso 0.106(3) 1 d DG U P A 2
H6 H 0.1014 0.7504 0.2640 0.072 Uiso 0.106(3) 1 calc R U P A 2
C7 C 0.113(3) 0.5834(14) 0.2548(3) 0.060 Uiso 0.106(3) 1 d G U P A 2
H7 H 0.0887 0.5436 0.1824 0.072 Uiso 0.106(3) 1 calc R U P A 2
C8 C 0.141(3) 0.5189(11) 0.3142(5) 0.060 Uiso 0.106(3) 1 d G U P A 2
H8 H 0.1358 0.4360 0.2814 0.072 Uiso 0.106(3) 1 calc R U P A 2
C9 C 0.1767(18) 0.5783(9) 0.4224(5) 0.060 Uiso 0.106(3) 1 d G U P A 2
H9 H 0.1956 0.5351 0.4621 0.072 Uiso 0.106(3) 1 calc R U P A 2

loop_
_atom_site_aniso_label
_atom_site_aniso_U_11
_atom_site_aniso_U_22
_atom_site_aniso_U_33
_atom_site_aniso_U_23
_atom_site_aniso_U_13
_atom_site_aniso_U_12
C1 0.073(3) 0.046(2) 0.039(2) 0.0168(17) 0.0201(18) 0.029(2)
C1A 0.043(2) 0.055(2) 0.068(3) 0.042(2) 0.0268(18) 0.0202(18)
C1B 0.0336(17) 0.049(2) 0.062(2) 0.0336(19) 0.0231(16) 0.0161(16)
C1C 0.0304(16) 0.0333(16) 0.0333(18) 0.0162(14) 0.0130(13) 0.0108(13)
C1D 0.0299(15) 0.0276(15) 0.0335(18) 0.0166(13) 0.0096(13) 0.0089(13)
C1E 0.0253(16) 0.0360(18) 0.032(2) 0.0157(15) 0.0101(14) 0.0067(15)
C1F 0.047(2) 0.041(2) 0.044(2) 0.0231(18) 0.0119(18) 0.0150(18)
C1G 0.049(2) 0.064(3) 0.044(3) 0.035(2) 0.0114(19) 0.016(2)
C1H 0.044(2) 0.075(3) 0.030(2) 0.023(2) 0.0105(17) 0.012(2)
C1I 0.043(2) 0.053(2) 0.034(2) 0.0136(19) 0.0128(17) 0.014(2)
C1J 0.0365(19) 0.041(2) 0.031(2) 0.0151(16) 0.0097(15) 0.0135(17)
C1K 0.0377(17) 0.0389(17) 0.0307(18) 0.0181(14) 0.0116(13) 0.0185(15)
C1L 0.050(2) 0.0428(19) 0.048(2) 0.0197(17) 0.0155(17) 0.0238(17)
C1M 0.080(3) 0.055(2) 0.065(3) 0.025(2) 0.030(2) 0.042(2)
C1N 0.069(3) 0.089(3) 0.076(3) 0.048(3) 0.043(2) 0.059(3)
C1O 0.042(2) 0.091(3) 0.072(3) 0.051(3) 0.0225(19) 0.036(2)
C1P 0.0427(19) 0.062(2) 0.046(2) 0.0282(19) 0.0128(16) 0.0263(18)
C1Q 0.0332(16) 0.0253(15) 0.043(2) 0.0152(14) 0.0094(14) 0.0112(13)
C1R 0.0433(19) 0.0363(18) 0.050(2) 0.0219(16) 0.0141(16) 0.0126(16)
C1S 0.039(2) 0.045(2) 0.084(3) 0.033(2) 0.022(2) 0.0095(17)
C1T 0.033(2) 0.040(2) 0.102(4) 0.030(2) 0.007(2) 0.0077(17)
C1U 0.038(2) 0.0376(19) 0.065(3) 0.0159(19) -0.0059(18) 0.0082(16)
C1V 0.0408(18) 0.0318(17) 0.046(2) 0.0154(15) 0.0067(15) 0.0105(15)
C2 0.054(2) 0.0353(18) 0.040(2) 0.0154(16) 0.0081(17) 0.0217(16)
C2A 0.0393(19) 0.059(2) 0.051(2) 0.0316(19) 0.0143(16) 0.0168(18)
C2B 0.038(2) 0.068(3) 0.080(3) 0.044(3) 0.009(2) 0.003(2)
C2C 0.048(2) 0.046(2) 0.073(3) 0.027(2) -0.011(2) -0.0036(19)
C2D 0.056(2) 0.0355(18) 0.044(2) 0.0114(16) -0.0042(18) 0.0181(18)
C2E 0.091(3) 0.043(2) 0.043(3) 0.0024(19) -0.010(2) 0.023(2)
C2F 0.105(4) 0.062(3) 0.033(2) 0.005(2) 0.013(2) 0.049(3)
C2G 0.066(2) 0.068(3) 0.038(2) 0.0262(19) 0.0232(18) 0.041(2)
C2H 0.089(3) 0.099(4) 0.048(3) 0.042(3) 0.039(2) 0.057(3)
C2I 0.063(3) 0.108(4) 0.077(3) 0.069(3) 0.044(2) 0.037(3)
C2J 0.056(2) 0.064(2) 0.065(3) 0.045(2) 0.025(2) 0.020(2)
C2K 0.0434(18) 0.0431(18) 0.0311(18) 0.0177(15) 0.0107(14) 0.0245(16)
C2L 0.0415(18) 0.0361(17) 0.0327(19) 0.0155(14) 0.0064(14) 0.0184(15)
C3 0.076(3) 0.043(2) 0.052(3) 0.0274(19) 0.005(2) 0.012(2)
N1A 0.0330(14) 0.0314(13) 0.0381(16) 0.0169(12) 0.0117(11) 0.0090(12)
N1B 0.0291(13) 0.0294(13) 0.0334(15) 0.0154(11) 0.0116(11) 0.0094(11)
N2A 0.0325(14) 0.0381(15) 0.0398(17) 0.0189(13) 0.0113(12) 0.0144(12)
N2B 0.0386(15) 0.0397(15) 0.0371(16) 0.0229(13) 0.0129(12) 0.0122(13)
O1 0.119(3) 0.082(2) 0.067(2) 0.0387(17) 0.0346(18) 0.076(2)
O2 0.087(2) 0.0657(18) 0.0429(17) 0.0246(14) 0.0309(15) 0.0351(16)
O3 0.117(3) 0.054(2) 0.091(3) 0.0350(19) -0.013(2) -0.025(2)
Cl 0.0612(7) 0.0511(6) 0.0380(6) 0.0174(5) 0.0040(5) 0.0158(5)
Re 0.04566(9) 0.02975(7) 0.03444(9) 0.01478(6) 0.01195(6) 0.01533(6)
Cl1 0.087(7) 0.051(6) 0.071(7) 0.032(5) 0.026(5) 0.029(5)

loop_
_atom_type_symbol
_atom_type_description
_atom_type_scat_dispersion_real
_atom_type_scat_dispersion_imag
_atom_type_scat_source
C C 0.0033 0.0016 'International Tables Vol C Tables 4.2.6.8 and 6.1.1.4'
H H 0.0000 0.0000 'International Tables Vol C Tables 4.2.6.8 and 6.1.1.4'
Cl Cl 0.1484 0.1585 'International Tables Vol C Tables 4.2.6.8 and 6.1.1.4'
F F 0.0171 0.0103 'International Tables Vol C Tables 4.2.6.8 and 6.1.1.4'
N N 0.0061 0.0033 'International Tables Vol C Tables 4.2.6.8 and 6.1.1.4'
O O 0.0106 0.0060 'International Tables Vol C Tables 4.2.6.8 and 6.1.1.4'
P P 0.1023 0.0942 'International Tables Vol C Tables 4.2.6.8 and 6.1.1.4'
Re Re -1.0185 7.2310 'International Tables Vol C Tables 4.2.6.8 and 6.1.1.4'

loop_
_geom_angle_atom_site_label_1
_geom_angle_atom_site_label_2
_geom_angle_atom_site_label_3
_geom_angle
_geom_angle_site_symmetry_1
_geom_angle_site_symmetry_3
_geom_angle_publ_flag
O1 C1 Re 177.1(4) . . ?
C1B C1A N1A 109.4(3) . . ?
C1A C1B N1B 107.1(3) . . ?
N1A C1C N1B 111.5(3) . . ?
N1B C1D C1K 108.6(2) . . ?
N1B C1D C1E 110.0(2) . . ?
C1K C1D C1E 108.2(2) . . ?
N1B C1D C1Q 105.4(2) . . ?
C1K C1D C1Q 113.7(2) . . ?
C1E C1D C1Q 110.8(3) . . ?
N1B C1D C4 106.3(4) . . ?
C1K C1D C4 111.5(5) . . ?
C1Q C1D C4 110.8(6) . . ?
C1J C1E C1F 118.1(3) . . ?
C1J C1E C1D 123.9(3) . . ?
C1F C1E C1D 118.0(3) . . ?
C1G C1F C1E 120.4(4) . . ?
C1H C1G C1F 120.2(4) . . ?
C1I C1H C1G 119.4(4) . . ?
C1H C1I C1J 120.5(4) . . ?
C1E C1J C1I 121.4(4) . . ?
C1L C1K C1P 118.1(3) . . ?
C1L C1K C1D 122.9(3) . . ?
C1P C1K C1D 119.0(3) . . ?
C1K C1L C1M 120.4(4) . . ?
C1N C1M C1L 120.6(4) . . ?
C1M C1N C1O 120.2(4) . . ?
C1N C1O C1P 120.0(4) . . ?
C1O C1P C1K 120.5(4) . . ?
C1R C1Q C1V 116.7(3) . . ?
C1R C1Q C1D 120.8(3) . . ?
C1V C1Q C1D 122.6(3) . . ?
C1Q C1R C1S 122.2(4) . . ?
C1T C1S C1R 119.6(4) . . ?
C1S C1T C1U 120.1(4) . . ?
C1T C1U C1V 120.3(4) . . ?
C1U C1V C1Q 121.1(4) . . ?
C1U C1V Cl 116.0(3) . . ?
C1Q C1V Cl 122.8(3) . . ?
O2 C2 Re 178.0(3) . . ?
N2A C2A C2B 122.5(4) . . ?
C2C C2B C2A 120.6(4) . . ?
C2B C2C C2D 119.3(4) . . ?
C2C C2D C2L 117.6(4) . . ?
C2C C2D C2E 124.4(4) . . ?
C2L C2D C2E 118.1(4) . . ?
C2F C2E C2D 121.4(4) . . ?
C2E C2F C2G 121.6(4) . . ?
C2H C2G C2K 116.4(4) . . ?
C2H C2G C2F 124.9(4) . . ?
C2K C2G C2F 118.7(4) . . ?
C2I C2H C2G 121.2(4) . . ?
C2H C2I C2J 119.3(4) . . ?
N2B C2J C2I 122.1(4) . . ?
N2B C2K C2G 123.5(3) . . ?
N2B C2K C2L 116.3(3) . . ?
C2G C2K C2L 120.2(3) . . ?
N2A C2L C2D 122.6(3) . . ?
N2A C2L C2K 117.6(3) . . ?
C2D C2L C2K 119.8(3) . . ?
O3 C3 Re 176.1(4) . . ?
C1C N1A C1A 105.4(3) . . ?
C1C N1A Re 127.1(2) . . ?
C1A N1A Re 127.4(2) . . ?
C1C N1B C1B 106.5(3) . . ?
C1C N1B C1D 124.4(3) . . ?
C1B N1B C1D 129.0(3) . . ?
C2A N2A C2L 117.4(3) . . ?
C2A N2A Re 127.7(2) . . ?
C2L N2A Re 114.9(2) . . ?
C2J N2B C2K 117.5(3) . . ?
C2J N2B Re 127.3(3) . . ?
C2K N2B Re 114.7(2) . . ?
C2 Re C3 89.32(17) . . ?
C2 Re C1 88.51(15) . . ?
C3 Re C1 88.30(17) . . ?
C2 Re N2A 98.92(13) . . ?
C3 Re N2A 171.68(14) . . ?
C1 Re N2A 93.01(13) . . ?
C2 Re N2B 171.30(12) . . ?
C3 Re N2B 96.33(15) . . ?
C1 Re N2B 98.23(13) . . ?
N2A Re N2B 75.35(10) . . ?
C2 Re N1A 90.70(12) . . ?
C3 Re N1A 94.97(14) . . ?
C1 Re N1A 176.63(13) . . ?
N2A Re N1A 83.88(9) . . ?
N2B Re N1A 82.25(10) . . ?
C5 C4 C9 120.0 . . ?
C5 C4 C1D 124.2(4) . . ?
C9 C4 C1D 115.8(4) . . ?
C6 C5 C4 120.0 . . ?
C6 C5 Cl1 120.0 . . ?
C4 C5 Cl1 120.0 . . ?
C5 C6 C7 120.0 . . ?
C8 C7 C6 120.0 . . ?
C7 C8 C9 120.0 . . ?
C8 C9 C4 120.0 . . ?

loop_
_geom_bond_atom_site_label_1
_geom_bond_atom_site_label_2
_geom_bond_distance
_geom_bond_site_symmetry_2
_geom_bond_publ_flag
C1 O1 1.147(4) . ?
C1 Re 1.923(4) . ?
C1A C1B 1.340(5) . ?
C1A N1A 1.377(4) . ?
C1B N1B 1.371(4) . ?
C1C N1A 1.321(4) . ?
C1C N1B 1.343(4) . ?
C1D N1B 1.507(4) . ?
C1D C1K 1.540(4) . ?
C1D C1E 1.551(4) . ?
C1D C1Q 1.543(4) . ?
C1D C4 1.551(4) . ?
C1E C1J 1.377(5) . ?
C1E C1F 1.399(5) . ?
C1F C1G 1.387(5) . ?
C1G C1H 1.389(6) . ?
C1H C1I 1.366(6) . ?
C1I C1J 1.384(5) . ?
C1K C1L 1.380(4) . ?
C1K C1P 1.402(4) . ?
C1L C1M 1.390(5) . ?
C1M C1N 1.359(6) . ?
C1N C1O 1.370(6) . ?
C1O C1P 1.382(5) . ?
C1Q C1R 1.388(5) . ?
C1Q C1V 1.409(5) . ?
C1R C1S 1.392(5) . ?
C1S C1T 1.371(6) . ?
C1T C1U 1.378(6) . ?
C1U C1V 1.386(5) . ?
C1V Cl 1.730(4) . ?
C2 O2 1.154(4) . ?
C2 Re 1.900(4) . ?
C2A N2A 1.339(4) . ?
C2A C2B 1.377(5) . ?
C2B C2C 1.339(6) . ?
C2C C2D 1.393(6) . ?
C2D C2L 1.406(5) . ?
C2D C2E 1.433(6) . ?
C2E C2F 1.344(6) . ?
C2F C2G 1.414(6) . ?
C2G C2H 1.388(6) . ?
C2G C2K 1.400(5) . ?
C2H C2I 1.346(6) . ?
C2I C2J 1.401(6) . ?
C2J N2B 1.337(4) . ?
C2K N2B 1.363(4) . ?
C2K C2L 1.429(5) . ?
C2L N2A 1.350(4) . ?
C3 O3 1.149(4) . ?
C3 Re 1.924(4) . ?
N1A Re 2.190(3) . ?
N2A Re 2.171(3) . ?
N2B Re 2.179(3) . ?
Cl1 C5 1.730(4) . ?
C4 C5 1.3900 . ?
C4 C9 1.3900 . ?
C5 C6 1.3900 . ?
C6 C7 1.3900 . ?
C7 C8 1.3900 . ?
C8 C9 1.3900 . ?

loop_
_geom_hbond_atom_site_label_D
_geom_hbond_atom_site_label_H
_geom_hbond_atom_site_label_A
_geom_hbond_distance_DH
_geom_hbond_distance_HA
_geom_hbond_distance_DA
_geom_hbond_angle_DHA
_geom_hbond_site_symmetry_A
C1C H1C O2 0.93 2.41 3.340(4) 174.9 2_666
C2A H2A O2 0.93 2.65 3.172(5) 116.3 2_666

loop_
_geom_torsion_atom_site_label_1
_geom_torsion_atom_site_label_2
_geom_torsion_atom_site_label_3
_geom_torsion_atom_site_label_4
_geom_torsion
_geom_torsion_site_symmetry_1
_geom_torsion_site_symmetry_2
_geom_torsion_site_symmetry_3
_geom_torsion_site_symmetry_4
_geom_torsion_publ_flag
N1A C1A C1B N1B 1.3(4) . . . . ?
N1B C1D C1E C1J -20.4(4) . . . . ?
C1K C1D C1E C1J -138.9(3) . . . . ?
C1Q C1D C1E C1J 95.8(4) . . . . ?
N1B C1D C1E C1F 161.7(3) . . . . ?
C1K C1D C1E C1F 43.2(4) . . . . ?
C1Q C1D C1E C1F -82.1(4) . . . . ?
C1J C1E C1F C1G -0.9(5) . . . . ?
C1D C1E C1F C1G 177.1(3) . . . . ?
C1E C1F C1G C1H 0.8(6) . . . . ?
C1F C1G C1H C1I 0.7(6) . . . . ?
C1G C1H C1I C1J -2.1(6) . . . . ?
C1F C1E C1J C1I -0.4(5) . . . . ?
C1D C1E C1J C1I -178.3(3) . . . . ?
C1H C1I C1J C1E 1.9(6) . . . . ?
N1B C1D C1K C1L 114.3(3) . . . . ?
C1E C1D C1K C1L -126.3(3) . . . . ?
C1Q C1D C1K C1L -2.7(4) . . . . ?
C4 C1D C1K C1L -128.9(6) . . . . ?
N1B C1D C1K C1P -67.9(4) . . . . ?
C1E C1D C1K C1P 51.5(4) . . . . ?
C1Q C1D C1K C1P 175.0(3) . . . . ?
C4 C1D C1K C1P 48.9(6) . . . . ?
C1P C1K C1L C1M 4.2(5) . . . . ?
C1D C1K C1L C1M -178.0(3) . . . . ?
C1K C1L C1M C1N -1.6(6) . . . . ?
C1L C1M C1N C1O -1.4(7) . . . . ?
C1M C1N C1O C1P 1.7(7) . . . . ?
C1N C1O C1P C1K 1.0(6) . . . . ?
C1L C1K C1P C1O -3.9(5) . . . . ?
C1D C1K C1P C1O 178.2(3) . . . . ?
N1B C1D C1Q C1R 126.8(3) . . . . ?
C1K C1D C1Q C1R -114.4(3) . . . . ?
C1E C1D C1Q C1R 7.7(4) . . . . ?
C4 C1D C1Q C1R 12.1(5) . . . . ?
N1B C1D C1Q C1V -52.6(4) . . . . ?
C1K C1D C1Q C1V 66.2(4) . . . . ?
C1E C1D C1Q C1V -171.6(3) . . . . ?
C4 C1D C1Q C1V -167.2(5) . . . . ?
C1V C1Q C1R C1S 0.0(5) . . . . ?
C1D C1Q C1R C1S -179.4(3) . . . . ?
C1Q C1R C1S C1T -0.8(5) . . . . ?
C1R C1S C1T C1U 0.7(6) . . . . ?
C1S C1T C1U C1V 0.1(6) . . . . ?
C1T C1U C1V C1Q -0.9(5) . . . . ?
C1T C1U C1V Cl 178.8(3) . . . . ?
C1R C1Q C1V C1U 0.8(5) . . . . ?
C1D C1Q C1V C1U -179.8(3) . . . . ?
C1R C1Q C1V Cl -178.9(2) . . . . ?
C1D C1Q C1V Cl 0.5(4) . . . . ?
N2A C2A C2B C2C -2.5(6) . . . . ?
C2A C2B C2C C2D 1.9(6) . . . . ?
C2B C2C C2D C2L 0.5(5) . . . . ?
C2B C2C C2D C2E -178.8(4) . . . . ?
C2C C2D C2E C2F -178.1(4) . . . . ?
C2L C2D C2E C2F 2.6(6) . . . . ?
C2D C2E C2F C2G 1.5(6) . . . . ?
C2E C2F C2G C2H 177.6(4) . . . . ?
C2E C2F C2G C2K -3.2(6) . . . . ?
C2K C2G C2H C2I 1.8(6) . . . . ?
C2F C2G C2H C2I -178.9(4) . . . . ?
C2G C2H C2I C2J -2.1(7) . . . . ?
C2H C2I C2J N2B 0.4(6) . . . . ?
C2H C2G C2K N2B 0.1(5) . . . . ?
C2F C2G C2K N2B -179.2(3) . . . . ?
C2H C2G C2K C2L -179.9(3) . . . . ?
C2F C2G C2K C2L 0.8(5) . . . . ?
C2C C2D C2L N2A -2.6(5) . . . . ?
C2E C2D C2L N2A 176.7(3) . . . . ?
C2C C2D C2L C2K 175.8(3) . . . . ?
C2E C2D C2L C2K -4.9(5) . . . . ?
N2B C2K C2L N2A 1.7(4) . . . . ?
C2G C2K C2L N2A -178.3(3) . . . . ?
N2B C2K C2L C2D -176.7(3) . . . . ?
C2G C2K C2L C2D 3.3(5) . . . . ?
N1B C1C N1A C1A 0.2(4) . . . . ?
N1B C1C N1A Re -177.70(18) . . . . ?
C1B C1A N1A C1C -0.9(4) . . . . ?
C1B C1A N1A Re 177.0(2) . . . . ?
N1A C1C N1B C1B 0.6(4) . . . . ?
N1A C1C N1B C1D 177.9(3) . . . . ?
C1A C1B N1B C1C -1.1(4) . . . . ?
C1A C1B N1B C1D -178.3(3) . . . . ?
C1K C1D N1B C1C -161.0(3) . . . . ?
C1E C1D N1B C1C 80.7(3) . . . . ?
C1Q C1D N1B C1C -38.8(4) . . . . ?
C4 C1D N1B C1C 78.9(7) . . . . ?
C1K C1D N1B C1B 15.6(4) . . . . ?
C1E C1D N1B C1B -102.6(4) . . . . ?
C1Q C1D N1B C1B 137.8(3) . . . . ?
C4 C1D N1B C1B -104.5(7) . . . . ?
C2B C2A N2A C2L 0.4(5) . . . . ?
C2B C2A N2A Re 177.4(3) . . . . ?
C2D C2L N2A C2A 2.1(5) . . . . ?
C2K C2L N2A C2A -176.3(3) . . . . ?
C2D C2L N2A Re -175.2(2) . . . . ?
C2K C2L N2A Re 6.4(3) . . . . ?
C2I C2J N2B C2K 1.4(5) . . . . ?
C2I C2J N2B Re -170.3(3) . . . . ?
C2G C2K N2B C2J -1.7(5) . . . . ?
C2L C2K N2B C2J 178.3(3) . . . . ?
C2G C2K N2B Re 171.1(3) . . . . ?
C2L C2K N2B Re -8.9(3) . . . . ?
N1B C1D C4 C5 168.1(9) . . . . ?
C1K C1D C4 C5 50.0(12) . . . . ?
C1Q C1D C4 C5 -77.8(11) . . . . ?
N1B C1D C4 C9 -12.0(6) . . . . ?
C1K C1D C4 C9 -130.2(5) . . . . ?
C1Q C1D C4 C9 102.0(5) . . . . ?
C9 C4 C5 C6 0.0 . . . . ?
C1D C4 C5 C6 179.8(15) . . . . ?
C9 C4 C5 Cl1 180.0 . . . . ?
C1D C4 C5 Cl1 -0.2(15) . . . . ?
C4 C5 C6 C7 0.0 . . . . ?
Cl1 C5 C6 C7 180.0 . . . . ?
C5 C6 C7 C8 0.0 . . . . ?
C6 C7 C8 C9 0.0 . . . . ?
C7 C8 C9 C4 0.0 . . . . ?
C5 C4 C9 C8 0.0 . . . . ?
C1D C4 C9 C8 -179.8(14) . . . . ?
